data_7150695
loop_
_publ_author_name
'Ruan, Jiwu'
'Shearer, Lee'
'Mo, Jun'
'Bacsa, John'
'Zanotti-Gerosa, Antonio'
'Hancock, Fred'
'Wu, Xiaofeng'
'Xiao, Jianliang'

_publ_section_title
;
 [2.2]Paracyclophane-based monophosphine ligand for palladium-catalyzed
 cross-coupling reactions of aryl chlorides
;
_journal_issue 16
_journal_name_full 'Organic &amp; Biomolecular Chemistry'
_journal_page_first 3236
_journal_page_last 3242
_journal_paper_doi 10.1039/b906139h
_journal_volume 7
_journal_year 2009
_chemical_formula_sum 'C36 H45 O3 P'
_chemical_formula_weight 556.69
_chemical_name_systematic
;
[dicyclohexyl[11-(2,6-dimethoxyphenyl)tricyclo
[8.2.2.24,7]hexadeca-1(12),4,6,10,13,15-hexaen-5-yl]phosphine oxide
;
_space_group_IT_number 14
_symmetry_cell_setting monoclinic
_symmetry_Int_Tables_number 14
_symmetry_space_group_name_Hall '-P 2yn'
_symmetry_space_group_name_H-M 'P 1 21/n 1'
_atom_sites_solution_hydrogens geom
_atom_sites_solution_primary direct
_atom_sites_solution_secondary difmap
_audit_creation_method SHELXL-97
_cell_angle_alpha 90.00
_cell_angle_beta 97.671(2)
_cell_angle_gamma 90.00
_cell_formula_units_Z 4
_cell_length_a 9.4191(11)
_cell_length_b 20.304(3)
_cell_length_c 15.4161(18)
_cell_measurement_reflns_used 3960
_cell_measurement_temperature 110(2)
_cell_measurement_theta_max 27.2
_cell_measurement_theta_min 2.4
_cell_volume 2921.9(6)
_computing_cell_refinement 'SAINT v6.45a (Bruker, 2005)'
_computing_data_collection 'SMART v.5.632 (Bruker, 2005)'
_computing_data_reduction 'SAINT v6.45a (Bruker, 2005)'
_computing_structure_refinement 'SHELXL-97 (Sheldrick, 1997)'
_computing_structure_solution 'SHELXS-97 (Sheldrick, 1990)'
_diffrn_ambient_temperature 110(2)
_diffrn_measured_fraction_theta_full 0.960
_diffrn_measured_fraction_theta_max 0.961
_diffrn_measurement_device_type 'Bruker D8 diffractometer with APEX detector'
_diffrn_measurement_method '\w scans with a narrow frame width'
_diffrn_radiation_monochromator graphite
_diffrn_radiation_source 'fine-focus sealed tube'
_diffrn_radiation_wavelength 0.71073
_diffrn_reflns_av_R_equivalents 0.0272
_diffrn_reflns_av_sigmaI/netI 0.0470
_diffrn_reflns_limit_h_max 6
_diffrn_reflns_limit_h_min -11
_diffrn_reflns_limit_k_max 26
_diffrn_reflns_limit_k_min -25
_diffrn_reflns_limit_l_max 19
_diffrn_reflns_limit_l_min -19
_diffrn_reflns_number 16429
_diffrn_reflns_theta_full 27.50
_diffrn_reflns_theta_max 27.50
_diffrn_reflns_theta_min 1.67
_exptl_absorpt_coefficient_mu 0.130
_exptl_absorpt_correction_T_max 0.9645
_exptl_absorpt_correction_T_min 0.9535
_exptl_absorpt_correction_type multi-scan
_exptl_absorpt_process_details 'SADABS-2007/4 (Sheldrick, 2007)'
_exptl_crystal_colour colourless
_exptl_crystal_density_diffrn 1.265
_exptl_crystal_density_method 'not measured'
_exptl_crystal_description block
_exptl_crystal_F_000 1200
_exptl_crystal_size_max 0.37
_exptl_crystal_size_mid 0.31
_exptl_crystal_size_min 0.28
_refine_diff_density_max 0.605
_refine_diff_density_min -0.331
_refine_diff_density_rms 0.052
_refine_ls_extinction_method none
_refine_ls_goodness_of_fit_ref 1.019
_refine_ls_hydrogen_treatment mixed
_refine_ls_matrix_type full
_refine_ls_number_parameters 520
_refine_ls_number_reflns 6447
_refine_ls_number_restraints 0
_refine_ls_restrained_S_all 1.019
_refine_ls_R_factor_all 0.0595
_refine_ls_R_factor_gt 0.0441
_refine_ls_shift/su_max 0.011
_refine_ls_shift/su_mean 0.000
_refine_ls_structure_factor_coef Fsqd
_refine_ls_weighting_details 'calc w=1/[\s^2^(Fo^2^)+(0.0658P)^2^+0.6020P] where P=(Fo^2^+2Fc^2^)/3'
_refine_ls_weighting_scheme calc
_refine_ls_wR_factor_gt 0.1088
_refine_ls_wR_factor_ref 0.1161
_reflns_number_gt 5107
_reflns_number_total 6447
_reflns_threshold_expression >2sigma(I)
_cod_data_source_file b906139h.txt
_cod_data_source_block r206m
_cod_depositor_comments
;
The following automatic conversions were performed:
'_symmetry_cell_setting' value 'Monoclinic' changed to 'monoclinic'
according to '/home/saulius/struct/CIF-dictionaries/cif_core.dic'
dictionary named 'cif_core.dic' version 2.4.1 from 2010-06-29.

Automatic conversion script
Id: cif_fix_enum 1527 2010-12-29 10:47:43Z saulius 
;
_cod_original_sg_symbol_H-M 'P 21/n'
_cod_database_code 7150695

loop_
_symmetry_equiv_pos_as_xyz
'x, y, z'
'-x+1/2, y+1/2, -z+1/2'
'-x, -y, -z'
'x-1/2, -y-1/2, z-1/2'

loop_
_atom_site_aniso_label
_atom_site_aniso_U_11
_atom_site_aniso_U_22
_atom_site_aniso_U_33
_atom_site_aniso_U_23
_atom_site_aniso_U_13
_atom_site_aniso_U_12
P1 0.0147(2) 0.0178(2) 0.0135(2) -0.0003(2) 0.0010(1) -0.0008(2)
O1 0.0212(6) 0.0290(6) 0.0239(6) 0.0003(5) 0.0017(5) -0.0059(5)
O2 0.0191(6) 0.0218(6) 0.0238(6) 0.0009(5) -0.0014(5) -0.0017(4)
O3 0.0283(7) 0.0150(6) 0.0361(7) 0.0000(5) -0.0010(5) -0.0002(5)
C1 0.0152(8) 0.0213(8) 0.0219(8) -0.0023(7) -0.0012(6) -0.0019(6)
C2 0.0165(8) 0.0202(8) 0.0185(8) -0.0008(6) -0.0025(6) 0.0026(6)
C3 0.0188(8) 0.0123(7) 0.0180(7) -0.0024(6) 0.0001(6) 0.0033(6)
C4 0.0182(8) 0.0110(7) 0.0153(7) -0.0006(6) 0.0022(6) -0.0008(6)
C5 0.0169(8) 0.0124(7) 0.0180(8) -0.0011(6) 0.0001(6) -0.0027(6)
C6 0.0192(8) 0.0127(7) 0.0203(8) -0.0019(6) 0.0029(6) -0.0050(6)
C7 0.0284(9) 0.0152(8) 0.0153(8) -0.0014(6) 0.0057(7) -0.0031(6)
C8 0.0257(9) 0.0139(7) 0.0167(8) -0.0014(6) -0.0017(6) 0.0016(6)
C9 0.0186(8) 0.0225(8) 0.0221(8) 0.0004(7) 0.0072(7) -0.0041(6)
C10 0.0209(8) 0.0211(8) 0.0194(8) -0.0004(6) 0.0069(7) 0.0017(6)
C11 0.0197(8) 0.0128(7) 0.0178(7) -0.0030(6) 0.0043(6) 0.0017(6)
C12 0.0183(8) 0.0123(7) 0.0171(7) -0.0024(6) 0.0008(6) -0.0008(6)
C13 0.0200(8) 0.0133(7) 0.0158(7) -0.0016(6) 0.0026(6) -0.0042(6)
C14 0.0156(7) 0.0132(7) 0.0204(8) -0.0042(6) -0.0013(6) -0.0037(6)
C15 0.0235(8) 0.0145(7) 0.0172(8) -0.0029(6) -0.0034(6) -0.0008(6)
C16 0.0270(9) 0.0158(8) 0.0152(8) -0.0015(6) 0.0052(7) -0.0005(6)
C17 0.0158(8) 0.0196(8) 0.0139(7) -0.0026(6) 0.0035(6) 0.0009(6)
C18 0.0146(8) 0.0187(8) 0.0202(8) -0.0005(6) -0.0001(6) 0.0012(6)
C19 0.0191(8) 0.0212(8) 0.0256(9) -0.0028(7) 0.0018(7) -0.0023(7)
C20 0.0249(9) 0.0193(8) 0.0288(9) 0.0005(7) 0.0031(7) 0.0029(7)
C21 0.0190(8) 0.0255(9) 0.0224(8) -0.0034(7) 0.0002(7) 0.0068(7)
C22 0.0158(8) 0.0225(8) 0.0210(8) -0.0048(6) -0.0012(6) 0.0039(6)
C23 0.0167(8) 0.0183(8) 0.0152(7) 0.0007(6) 0.0007(6) -0.0013(6)
C24 0.0266(9) 0.0205(8) 0.0145(8) -0.0029(6) 0.0015(6) -0.0008(7)
C25 0.0281(9) 0.0283(9) 0.0148(8) -0.0001(7) 0.0013(7) -0.0018(7)
C26 0.0289(9) 0.0259(9) 0.0160(8) 0.0057(7) 0.0015(7) 0.0004(7)
C27 0.0262(9) 0.0217(9) 0.0196(8) 0.0030(7) 0.0031(7) 0.0018(7)
C28 0.0219(8) 0.0187(8) 0.0157(8) -0.0004(6) 0.0029(6) 0.0001(6)
C29 0.0198(8) 0.0178(8) 0.0169(7) 0.0016(6) 0.0060(6) 0.0032(6)
C30 0.0197(8) 0.0215(8) 0.0182(7) 0.0002(6) 0.0066(6) 0.0042(6)
C31 0.0264(9) 0.0309(10) 0.0188(8) -0.0012(7) 0.0007(7) 0.0084(7)
C32 0.0383(11) 0.0257(9) 0.0232(9) 0.0044(7) 0.0032(8) 0.0140(8)
C33 0.0372(10) 0.0183(9) 0.0246(9) 0.0038(7) 0.0090(7) 0.0065(7)
C34 0.0219(8) 0.0196(8) 0.0203(8) 0.0009(6) 0.0061(6) 0.0025(6)
C35 0.0269(10) 0.0421(12) 0.0285(10) 0.0006(9) -0.0026(8) -0.0081(9)
C36 0.0216(9) 0.0172(8) 0.0486(12) -0.0033(8) 0.0092(9) -0.0008(7)

loop_
_atom_site_label
_atom_site_type_symbol
_atom_site_thermal_displace_type
_atom_site_fract_x
_atom_site_fract_y
_atom_site_fract_z
_atom_site_occupancy
_atom_site_U_iso_or_equiv
_atom_site_calc_flag
_atom_site_refinement_flags
P1 P Uani 0.94195(4) 0.19218(2) 0.35596(2) 1.000 0.0154(1) . .
O1 O Uani 0.80083(12) 0.15984(6) 0.35704(7) 1.000 0.0248(3) . .
O2 O Uani 1.36362(12) 0.07191(5) 0.31870(7) 1.000 0.0220(3) . .
O3 O Uani 1.09025(13) -0.10721(5) 0.19634(8) 1.000 0.0270(4) . .
C1 C Uani 0.75268(17) 0.09521(8) 0.16545(11) 1.000 0.0198(5) . .
C2 C Uani 0.75830(17) 0.17311(8) 0.16170(11) 1.000 0.0188(5) . .
C3 C Uani 0.91108(16) 0.19823(7) 0.17223(10) 1.000 0.0166(4) . .
C4 C Uani 1.00872(16) 0.19005(7) 0.25023(10) 1.000 0.0148(4) . .
C5 C Uani 1.15410(16) 0.18241(7) 0.24306(10) 1.000 0.0160(4) . .
C6 C Uani 1.20654(17) 0.18547(7) 0.16214(10) 1.000 0.0174(4) . .
C7 C Uani 1.11493(18) 0.21217(8) 0.09277(10) 1.000 0.0194(5) . .
C8 C Uani 0.96938(18) 0.21767(7) 0.09783(10) 1.000 0.0192(5) . .
C9 C Uani 1.34565(18) 0.15287(8) 0.14705(11) 1.000 0.0207(5) . .
C10 C Uani 1.32868(18) 0.07713(8) 0.11921(11) 1.000 0.0201(5) . .
C11 C Uani 1.17781(16) 0.05226(7) 0.12066(10) 1.000 0.0166(4) . .
C12 C Uani 1.12897(16) 0.02375(7) 0.19460(10) 1.000 0.0160(4) . .
C13 C Uani 0.98464(17) 0.03128(7) 0.20446(10) 1.000 0.0164(4) . .
C14 C Uani 0.88735(16) 0.06304(7) 0.14191(10) 1.000 0.0167(4) . .
C15 C Uani 0.93066(17) 0.07342(7) 0.06012(10) 1.000 0.0190(4) . .
C16 C Uani 1.07436(18) 0.06893(8) 0.05085(10) 1.000 0.0191(5) . .
C17 C Uani 0.93173(16) 0.27988(7) 0.38032(10) 1.000 0.0163(4) . .
C18 C Uani 1.07317(16) 0.31791(7) 0.38628(10) 1.000 0.0181(5) . .
C19 C Uani 1.05392(18) 0.38967(8) 0.41254(11) 1.000 0.0221(5) . .
C20 C Uani 0.93376(18) 0.42349(8) 0.35170(11) 1.000 0.0244(5) . .
C21 C Uani 0.79472(18) 0.38467(8) 0.34390(11) 1.000 0.0225(5) . .
C22 C Uani 0.81798(17) 0.31392(8) 0.31536(10) 1.000 0.0201(5) . .
C23 C Uani 1.07730(16) 0.15838(7) 0.43999(10) 1.000 0.0169(4) . .
C24 C Uani 1.04064(19) 0.17640(8) 0.53158(10) 1.000 0.0207(5) . .
C25 C Uani 1.1453(2) 0.14470(9) 0.60331(11) 1.000 0.0239(5) . .
C26 C Uani 1.1516(2) 0.07023(8) 0.59317(11) 1.000 0.0237(5) . .
C27 C Uani 1.18803(19) 0.05191(9) 0.50267(11) 1.000 0.0225(5) . .
C28 C Uani 1.08328(18) 0.08316(8) 0.43011(10) 1.000 0.0187(5) . .
C29 C Uani 1.22430(17) -0.01773(7) 0.25892(10) 1.000 0.0179(4) . .
C30 C Uani 1.33988(17) 0.00523(8) 0.31806(10) 1.000 0.0194(4) . .
C31 C Uani 1.42435(19) -0.03727(9) 0.37414(11) 1.000 0.0256(5) . .
C32 C Uani 1.3927(2) -0.10376(9) 0.37235(12) 1.000 0.0292(6) . .
C33 C Uani 1.2802(2) -0.12883(9) 0.31528(11) 1.000 0.0263(5) . .
C34 C Uani 1.19811(17) -0.08604(8) 0.25849(10) 1.000 0.0203(5) . .
C35 C Uani 1.4966(2) 0.09576(11) 0.36415(13) 1.000 0.0331(6) . .
C36 C Uani 1.0684(2) -0.17633(8) 0.18662(14) 1.000 0.0287(6) . .
H1A H Uiso 0.6659(19) 0.0825(8) 0.1236(11) 1.000 0.019(4) . .
H1B H Uiso 0.7399(18) 0.0810(9) 0.2227(12) 1.000 0.019(4) . .
H2A H Uiso 0.7130(19) 0.1878(8) 0.1050(12) 1.000 0.018(4) . .
H2B H Uiso 0.7003(19) 0.1889(8) 0.2058(12) 1.000 0.019(4) . .
H5 H Uiso 1.2183(18) 0.1703(8) 0.2934(11) 1.000 0.016(4) . .
H7 H Uiso 1.146(2) 0.2214(9) 0.0364(13) 1.000 0.028(5) . .
H8 H Uiso 0.9030(18) 0.2282(8) 0.0442(12) 1.000 0.019(4) . .
H9A H Uiso 1.3877(19) 0.1758(9) 0.1020(12) 1.000 0.020(4) . .
H9B H Uiso 1.4174(19) 0.1555(9) 0.2020(12) 1.000 0.020(4) . .
H10B H Uiso 1.3983(19) 0.0512(8) 0.1591(11) 1.000 0.018(4) . .
H10C H Uiso 1.354(2) 0.0717(9) 0.0585(13) 1.000 0.026(5) . .
H13 H Uiso 0.9517(17) 0.0166(8) 0.2582(11) 1.000 0.013(4) . .
H15 H Uiso 0.8609(19) 0.0915(9) 0.0125(12) 1.000 0.021(4) . .
H16 H Uiso 1.1049(18) 0.0834(8) -0.0013(12) 1.000 0.018(4) . .
H18A H Uiso 1.10930 0.31650 0.32890 1.000 0.014(4) calc R
H18B H Uiso 1.14520 0.29660 0.43000 1.000 0.021(4) calc R
H19A H Uiso 1.0314(19) 0.3917(9) 0.4733(12) 1.000 0.023(5) . .
H19B H Uiso 1.144(2) 0.4117(9) 0.4114(12) 1.000 0.027(5) . .
H20A H Uiso 0.96370 0.42850 0.29290 1.000 0.031(5) calc R
H20B H Uiso 0.91740 0.46800 0.37450 1.000 0.030(5) calc R
H21A H Uiso 0.718(2) 0.4067(9) 0.3032(12) 1.000 0.026(5) . .
H21B H Uiso 0.7574(18) 0.3837(8) 0.4001(11) 1.000 0.018(4) . .
H22A H Uiso 0.84890 0.31400 0.25650 1.000 0.022(5) calc R
H22B H Uiso 0.72670 0.28930 0.31190 1.000 0.027(5) calc R
H23 H Uiso 1.17290 0.17740 0.43260 1.000 0.020(4) calc R
H24A H Uiso 1.0418(19) 0.2242(9) 0.5400(12) 1.000 0.026(5) . .
H24B H Uiso 0.945(2) 0.1617(9) 0.5365(11) 1.000 0.020(4) . .
H25 H Uiso 0.8963(18) 0.2803(8) 0.4360(12) 1.000 0.017(4) . .
H25A H Uiso 1.240(2) 0.1617(9) 0.6017(12) 1.000 0.027(5) . .
H25B H Uiso 1.116(2) 0.1560(9) 0.6601(13) 1.000 0.027(5) . .
H26A H Uiso 1.224(2) 0.0506(9) 0.6373(13) 1.000 0.028(5) . .
H26B H Uiso 1.057(2) 0.0514(9) 0.6006(12) 1.000 0.024(5) . .
H27A H Uiso 1.280(2) 0.0685(9) 0.4952(12) 1.000 0.022(5) . .
H27B H Uiso 1.1889(19) 0.0038(10) 0.4936(11) 1.000 0.024(5) . .
H28A H Uiso 0.982(2) 0.0658(9) 0.4316(11) 1.000 0.022(5) . .
H28B H Uiso 1.1092(17) 0.0707(8) 0.3716(11) 1.000 0.013(4) . .
H31 H Uiso 1.500(2) -0.0187(10) 0.4142(14) 1.000 0.038(6) . .
H32 H Uiso 1.450(2) -0.1325(10) 0.4119(13) 1.000 0.037(6) . .
H33 H Uiso 1.259(2) -0.1739(11) 0.3151(13) 1.000 0.033(5) . .
H35A H Uiso 1.496(2) 0.1449(13) 0.3531(15) 1.000 0.052(7) . .
H35B H Uiso 1.510(2) 0.0886(11) 0.4298(16) 1.000 0.051(6) . .
H35C H Uiso 1.579(3) 0.0753(12) 0.3403(16) 1.000 0.059(7) . .
H36A H Uiso 0.993(2) -0.1820(10) 0.1347(14) 1.000 0.033(5) . .
H36B H Uiso 1.154(2) -0.1984(9) 0.1740(12) 1.000 0.026(5) . .
H36C H Uiso 1.037(2) -0.1948(10) 0.2418(14) 1.000 0.040(6) . .

loop_
_atom_type_symbol
_atom_type_description
_atom_type_scat_dispersion_real
_atom_type_scat_dispersion_imag
_atom_type_scat_source
C C 0.0033 0.0016 'International Tables Vol C Tables 4.2.6.8 and 6.1.1.4'
H H 0.0000 0.0000 'International Tables Vol C Tables 4.2.6.8 and 6.1.1.4'
O O 0.0106 0.0060 'International Tables Vol C Tables 4.2.6.8 and 6.1.1.4'
P P 0.1023 0.0942 'International Tables Vol C Tables 4.2.6.8 and 6.1.1.4'

loop_
_geom_angle_atom_site_label_1
_geom_angle_atom_site_label_2
_geom_angle_atom_site_label_3
_geom_angle
_geom_angle_site_symmetry_1
_geom_angle_site_symmetry_2
_geom_angle_site_symmetry_3
_geom_angle_publ_flag
O1 P1 C4 114.55(7) . . . yes
O1 P1 C17 110.93(7) . . . yes
O1 P1 C23 111.55(7) . . . yes
C4 P1 C17 103.94(7) . . . yes
C4 P1 C23 109.49(7) . . . yes
C17 P1 C23 105.77(7) . . . yes
C30 O2 C35 117.85(13) . . . yes
C34 O3 C36 117.81(13) . . . yes
C2 C1 C14 112.90(13) . . . no
C1 C2 C3 111.60(13) . . . no
C2 C3 C4 123.29(14) . . . no
C2 C3 C8 118.71(14) . . . no
C4 C3 C8 116.59(14) . . . no
P1 C4 C3 119.43(11) . . . yes
P1 C4 C5 122.13(12) . . . yes
C3 C4 C5 118.42(14) . . . no
C4 C5 C6 122.04(14) . . . no
C5 C6 C7 116.41(14) . . . no
C5 C6 C9 122.15(14) . . . no
C7 C6 C9 120.87(14) . . . no
C6 C7 C8 120.27(14) . . . no
C3 C8 C7 121.62(14) . . . no
C6 C9 C10 113.85(13) . . . no
C9 C10 C11 112.21(13) . . . no
C10 C11 C12 123.95(14) . . . no
C10 C11 C16 117.99(14) . . . no
C12 C11 C16 117.02(14) . . . no
C11 C12 C13 118.08(14) . . . no
C11 C12 C29 122.19(14) . . . no
C13 C12 C29 119.60(13) . . . no
C12 C13 C14 122.29(14) . . . no
C1 C14 C13 121.84(14) . . . no
C1 C14 C15 120.54(14) . . . no
C13 C14 C15 116.79(14) . . . no
C14 C15 C16 119.53(14) . . . no
C11 C16 C15 121.96(14) . . . no
P1 C17 C18 115.77(10) . . . yes
P1 C17 C22 110.95(10) . . . yes
C18 C17 C22 109.81(12) . . . no
C17 C18 C19 111.30(13) . . . no
C18 C19 C20 111.64(13) . . . no
C19 C20 C21 111.98(13) . . . no
C20 C21 C22 110.83(14) . . . no
C17 C22 C21 110.56(13) . . . no
P1 C23 C24 109.88(11) . . . yes
P1 C23 C28 109.55(10) . . . yes
C24 C23 C28 110.02(12) . . . no
C23 C24 C25 111.25(14) . . . no
C24 C25 C26 112.07(14) . . . no
C25 C26 C27 110.64(14) . . . no
C26 C27 C28 111.47(14) . . . no
C23 C28 C27 111.65(13) . . . no
C12 C29 C30 125.85(13) . . . no
C12 C29 C34 117.36(13) . . . no
C30 C29 C34 116.77(14) . . . no
O2 C30 C29 116.37(13) . . . yes
O2 C30 C31 121.85(14) . . . yes
C29 C30 C31 121.78(15) . . . no
C30 C31 C32 119.26(16) . . . no
C31 C32 C33 121.19(17) . . . no
C32 C33 C34 119.02(16) . . . no
O3 C34 C29 115.18(13) . . . yes
O3 C34 C33 122.82(15) . . . yes
C29 C34 C33 121.96(15) . . . no
C2 C1 H1A 105.1(9) . . . no
C2 C1 H1B 110.2(11) . . . no
C14 C1 H1A 111.8(10) . . . no
C14 C1 H1B 107.8(11) . . . no
H1A C1 H1B 109.0(14) . . . no
C1 C2 H2A 109.2(10) . . . no
C1 C2 H2B 106.1(10) . . . no
C3 C2 H2A 106.9(11) . . . no
C3 C2 H2B 115.1(10) . . . no
H2A C2 H2B 107.8(15) . . . no
C4 C5 H5 119.2(10) . . . no
C6 C5 H5 118.5(10) . . . no
C6 C7 H7 122.2(11) . . . no
C8 C7 H7 116.9(11) . . . no
C3 C8 H8 118.3(10) . . . no
C7 C8 H8 119.2(10) . . . no
C6 C9 H9A 110.3(11) . . . no
C6 C9 H9B 110.1(10) . . . no
C10 C9 H9A 107.9(11) . . . no
C10 C9 H9B 107.9(10) . . . no
H9A C9 H9B 106.6(15) . . . no
C9 C10 H10B 108.1(10) . . . no
C9 C10 H10C 109.2(11) . . . no
C11 C10 H10B 111.1(10) . . . no
C11 C10 H10C 108.6(11) . . . no
H10B C10 H10C 107.6(15) . . . no
C12 C13 H13 119.1(10) . . . no
C14 C13 H13 118.5(10) . . . no
C14 C15 H15 118.9(11) . . . no
C16 C15 H15 120.7(11) . . . no
C11 C16 H16 118.4(11) . . . no
C15 C16 H16 119.0(11) . . . no
P1 C17 H25 103.1(10) . . . no
C18 C17 H25 110.2(10) . . . no
C22 C17 H25 106.5(10) . . . no
C17 C18 H18A 109.00 . . . no
C17 C18 H18B 109.00 . . . no
C19 C18 H18A 109.00 . . . no
C19 C18 H18B 109.00 . . . no
H18A C18 H18B 108.00 . . . no
C18 C19 H19A 109.8(11) . . . no
C18 C19 H19B 107.6(11) . . . no
C20 C19 H19A 109.1(11) . . . no
C20 C19 H19B 111.2(11) . . . no
H19A C19 H19B 107.4(15) . . . no
C19 C20 H20A 109.00 . . . no
C19 C20 H20B 109.00 . . . no
C21 C20 H20A 109.00 . . . no
C21 C20 H20B 109.00 . . . no
H20A C20 H20B 108.00 . . . no
C20 C21 H21A 111.2(11) . . . no
C20 C21 H21B 110.4(10) . . . no
C22 C21 H21A 111.1(11) . . . no
C22 C21 H21B 108.6(10) . . . no
H21A C21 H21B 104.5(15) . . . no
C17 C22 H22A 110.00 . . . no
C17 C22 H22B 110.00 . . . no
C21 C22 H22A 110.00 . . . no
C21 C22 H22B 109.00 . . . no
H22A C22 H22B 108.00 . . . no
P1 C23 H23 109.00 . . . no
C24 C23 H23 109.00 . . . no
C28 C23 H23 109.00 . . . no
C23 C24 H24A 110.9(11) . . . no
C23 C24 H24B 109.0(10) . . . no
C25 C24 H24A 109.2(11) . . . no
C25 C24 H24B 109.5(10) . . . no
H24A C24 H24B 106.9(15) . . . no
C24 C25 H25A 110.1(11) . . . no
C24 C25 H25B 108.5(11) . . . no
C26 C25 H25A 107.8(11) . . . no
C26 C25 H25B 110.1(11) . . . no
H25A C25 H25B 108.2(16) . . . no
C25 C26 H26A 111.4(11) . . . no
C25 C26 H26B 108.9(11) . . . no
C27 C26 H26A 108.3(11) . . . no
C27 C26 H26B 109.1(11) . . . no
H26A C26 H26B 108.4(15) . . . no
C26 C27 H27A 110.1(11) . . . no
C26 C27 H27B 112.2(10) . . . no
C28 C27 H27A 105.9(11) . . . no
C28 C27 H27B 108.9(10) . . . no
H27A C27 H27B 108.0(15) . . . no
C23 C28 H28A 107.1(10) . . . no
C23 C28 H28B 111.0(9) . . . no
C27 C28 H28A 110.8(10) . . . no
C27 C28 H28B 110.2(9) . . . no
H28A C28 H28B 106.0(13) . . . no
C30 C31 H31 118.1(12) . . . no
C32 C31 H31 122.6(12) . . . no
C31 C32 H32 118.8(12) . . . no
C33 C32 H32 120.1(12) . . . no
C32 C33 H33 120.5(12) . . . no
C34 C33 H33 120.5(12) . . . no
O2 C35 H35A 105.4(12) . . . no
O2 C35 H35B 115.0(11) . . . no
O2 C35 H35C 110.6(15) . . . no
H35A C35 H35B 107.9(18) . . . no
H35A C35 H35C 109.7(18) . . . no
H35B C35 H35C 108.1(18) . . . no
O3 C36 H36A 105.9(12) . . . no
O3 C36 H36B 111.5(11) . . . no
O3 C36 H36C 109.4(12) . . . no
H36A C36 H36B 107.9(16) . . . no
H36A C36 H36C 112.0(16) . . . no
H36B C36 H36C 110.1(16) . . . no

loop_
_geom_bond_atom_site_label_1
_geom_bond_atom_site_label_2
_geom_bond_distance
_geom_bond_site_symmetry_1
_geom_bond_site_symmetry_2
_geom_bond_publ_flag
P1 O1 1.4846(12) . . yes
P1 C4 1.8242(16) . . yes
P1 C17 1.8251(15) . . yes
P1 C23 1.8258(16) . . yes
O2 C30 1.3720(19) . . yes
O2 C35 1.435(2) . . yes
O3 C34 1.369(2) . . yes
O3 C36 1.4234(19) . . yes
C1 C2 1.584(2) . . no
C1 C14 1.513(2) . . no
C2 C3 1.515(2) . . no
C3 C4 1.423(2) . . no
C3 C8 1.393(2) . . no
C4 C5 1.397(2) . . no
C5 C6 1.403(2) . . no
C6 C7 1.391(2) . . no
C6 C9 1.513(2) . . no
C7 C8 1.388(2) . . no
C9 C10 1.599(2) . . no
C10 C11 1.511(2) . . no
C11 C12 1.409(2) . . no
C11 C16 1.394(2) . . no
C12 C13 1.396(2) . . no
C12 C29 1.504(2) . . no
C13 C14 1.396(2) . . no
C14 C15 1.392(2) . . no
C15 C16 1.383(2) . . no
C17 C18 1.532(2) . . no
C17 C22 1.530(2) . . no
C18 C19 1.530(2) . . no
C19 C20 1.533(2) . . no
C20 C21 1.520(2) . . no
C21 C22 1.527(2) . . no
C23 C24 1.542(2) . . no
C23 C28 1.537(2) . . no
C24 C25 1.522(2) . . no
C25 C26 1.522(2) . . no
C26 C27 1.527(2) . . no
C27 C28 1.527(2) . . no
C29 C30 1.403(2) . . no
C29 C34 1.409(2) . . no
C30 C31 1.393(2) . . no
C31 C32 1.382(3) . . no
C32 C33 1.381(3) . . no
C33 C34 1.392(2) . . no
C1 H1A 1.005(17) . . no
C1 H1B 0.951(18) . . no
C2 H2A 0.967(18) . . no
C2 H2B 0.981(18) . . no
C5 H5 0.950(17) . . no
C7 H7 0.97(2) . . no
C8 H8 0.991(18) . . no
C9 H9A 0.964(18) . . no
C9 H9B 1.012(18) . . no
C10 H10B 0.989(17) . . no
C10 H10C 1.00(2) . . no
C13 H13 0.970(17) . . no
C15 H15 0.988(18) . . no
C16 H16 0.937(18) . . no
C17 H25 0.962(18) . . no
C18 H18A 0.9900 . . no
C18 H18B 0.9900 . . no
C19 H19A 0.989(18) . . no
C19 H19B 0.961(19) . . no
C20 H20A 0.9900 . . no
C20 H20B 0.9900 . . no
C21 H21A 0.997(19) . . no
C21 H21B 0.978(17) . . no
C22 H22A 0.9900 . . no
C22 H22B 0.9900 . . no
C23 H23 1.0000 . . no
C24 H24A 0.979(18) . . no
C24 H24B 0.962(19) . . no
C25 H25A 0.960(19) . . no
C25 H25B 0.98(2) . . no
C26 H26A 0.981(19) . . no
C26 H26B 0.990(19) . . no
C27 H27A 0.951(19) . . no
C27 H27B 0.99(2) . . no
C28 H28A 1.020(19) . . no
C28 H28B 0.998(17) . . no
C31 H31 0.96(2) . . no
C32 H32 0.96(2) . . no
C33 H33 0.94(2) . . no
C35 H35A 1.01(3) . . no
C35 H35B 1.01(2) . . no
C35 H35C 0.99(3) . . no
C36 H36A 1.00(2) . . no
C36 H36B 0.965(19) . . no
C36 H36C 1.01(2) . . no

loop_
_geom_hbond_atom_site_label_D
_geom_hbond_atom_site_label_H
_geom_hbond_atom_site_label_A
_geom_hbond_distance_DH
_geom_hbond_distance_HA
_geom_hbond_distance_DA
_geom_hbond_angle_DHA
_geom_hbond_site_symmetry_A
_geom_hbond_publ_flag
C2 H2B O1 0.981(18) 2.468(18) 2.997(2) 113.4(13) . yes
C5 H5 O2 0.950(17) 2.424(17) 3.1103(19) 129.0(13) . yes
C9 H9B O2 1.012(18) 2.572(18) 3.101(2) 112.3(12) . yes
C10 H10B O2 0.989(17) 2.560(17) 3.051(2) 110.6(12) . yes

loop_
_geom_torsion_atom_site_label_1
_geom_torsion_atom_site_label_2
_geom_torsion_atom_site_label_3
_geom_torsion_atom_site_label_4
_geom_torsion
_geom_torsion_site_symmetry_1
_geom_torsion_site_symmetry_2
_geom_torsion_site_symmetry_3
_geom_torsion_site_symmetry_4
_geom_torsion_publ_flag
O1 P1 C4 C3 38.29(14) . . . . no
O1 P1 C4 C5 -143.51(12) . . . . no
C17 P1 C4 C3 -82.92(13) . . . . no
C17 P1 C4 C5 95.28(13) . . . . no
C23 P1 C4 C3 164.45(11) . . . . no
C23 P1 C4 C5 -17.35(14) . . . . no
O1 P1 C17 C18 176.63(10) . . . . no
O1 P1 C17 C22 -57.37(12) . . . . no
C4 P1 C17 C18 -59.77(12) . . . . no
C4 P1 C17 C22 66.23(12) . . . . no
C23 P1 C17 C18 55.53(13) . . . . no
C23 P1 C17 C22 -178.47(10) . . . . no
O1 P1 C23 C24 -67.09(12) . . . . no
O1 P1 C23 C28 53.89(12) . . . . no
C4 P1 C23 C24 165.06(10) . . . . no
C4 P1 C23 C28 -73.97(12) . . . . no
C17 P1 C23 C24 53.62(12) . . . . no
C17 P1 C23 C28 174.59(10) . . . . no
C35 O2 C30 C29 -167.26(14) . . . . no
C35 O2 C30 C31 13.8(2) . . . . no
C36 O3 C34 C29 173.67(15) . . . . no
C36 O3 C34 C33 -4.0(2) . . . . no
C14 C1 C2 C3 -23.26(19) . . . . no
C2 C1 C14 C13 109.33(16) . . . . no
C2 C1 C14 C15 -59.96(19) . . . . no
C1 C2 C3 C4 -64.99(19) . . . . no
C1 C2 C3 C8 100.95(16) . . . . no
C2 C3 C4 P1 -34.24(19) . . . . no
C2 C3 C4 C5 147.49(15) . . . . no
C8 C3 C4 P1 159.55(11) . . . . no
C8 C3 C4 C5 -18.7(2) . . . . no
C2 C3 C8 C7 -149.92(15) . . . . no
C4 C3 C8 C7 17.0(2) . . . . no
P1 C4 C5 C6 -175.37(11) . . . . no
C3 C4 C5 C6 2.8(2) . . . . no
C4 C5 C6 C7 15.3(2) . . . . no
C4 C5 C6 C9 -156.12(14) . . . . no
C5 C6 C7 C8 -17.4(2) . . . . no
C9 C6 C7 C8 154.14(15) . . . . no
C5 C6 C9 C10 86.04(18) . . . . no
C7 C6 C9 C10 -84.99(18) . . . . no
C6 C7 C8 C3 1.4(2) . . . . no
C6 C9 C10 C11 -4.51(19) . . . . no
C9 C10 C11 C12 -89.90(18) . . . . no
C9 C10 C11 C16 78.06(18) . . . . no
C10 C11 C12 C13 149.92(15) . . . . no
C10 C11 C12 C29 -34.2(2) . . . . no
C16 C11 C12 C13 -18.2(2) . . . . no
C16 C11 C12 C29 157.72(14) . . . . no
C10 C11 C16 C15 -152.82(15) . . . . no
C12 C11 C16 C15 16.0(2) . . . . no
C11 C12 C13 C14 3.1(2) . . . . no
C29 C12 C13 C14 -172.85(14) . . . . no
C11 C12 C29 C30 70.3(2) . . . . no
C11 C12 C29 C34 -107.95(17) . . . . no
C13 C12 C29 C30 -113.93(18) . . . . no
C13 C12 C29 C34 67.85(19) . . . . no
C12 C13 C14 C1 -155.01(14) . . . . no
C12 C13 C14 C15 14.7(2) . . . . no
C1 C14 C15 C16 152.72(15) . . . . no
C13 C14 C15 C16 -17.1(2) . . . . no
C14 C15 C16 C11 2.0(2) . . . . no
P1 C17 C18 C19 -176.43(11) . . . . no
C22 C17 C18 C19 57.00(16) . . . . no
P1 C17 C22 C21 171.73(11) . . . . no
C18 C17 C22 C21 -59.02(16) . . . . no
C17 C18 C19 C20 -53.92(17) . . . . no
C18 C19 C20 C21 52.75(18) . . . . no
C19 C20 C21 C22 -54.69(18) . . . . no
C20 C21 C22 C17 58.05(17) . . . . no
P1 C23 C24 C25 175.80(11) . . . . no
C28 C23 C24 C25 55.10(18) . . . . no
P1 C23 C28 C27 -176.23(11) . . . . no
C24 C23 C28 C27 -55.34(17) . . . . no
C23 C24 C25 C26 -56.04(19) . . . . no
C24 C25 C26 C27 55.6(2) . . . . no
C25 C26 C27 C28 -55.2(2) . . . . no
C26 C27 C28 C23 56.01(18) . . . . no
C12 C29 C30 O2 2.5(2) . . . . no
C12 C29 C30 C31 -178.62(15) . . . . no
C34 C29 C30 O2 -179.31(14) . . . . no
C34 C29 C30 C31 -0.4(2) . . . . no
C12 C29 C34 O3 2.2(2) . . . . no
C12 C29 C34 C33 179.93(16) . . . . no
C30 C29 C34 O3 -176.14(14) . . . . no
C30 C29 C34 C33 1.6(2) . . . . no
O2 C30 C31 C32 178.08(15) . . . . no
C29 C30 C31 C32 -0.8(3) . . . . no
C30 C31 C32 C33 0.8(3) . . . . no
C31 C32 C33 C34 0.3(3) . . . . no
C32 C33 C34 O3 176.00(16) . . . . no
C32 C33 C34 C29 -1.5(3) . . . . no

loop_
_cod_related_entry_id
_cod_related_entry_database
_cod_related_entry_code
1 ChemSpider 30653386
